data_2229923
loop_
_publ_author_name
'Andrade, L.C.R.'
'de Almeida, M.J.B.M.'
'Paix\~ao, J.A.'
'Carvalho, J.F.S.'
'S\'a e Melo, M.L.'

_publ_section_title
;
 3\b,5\a,6\b-Trihydroxyandrostan-17-one
;
_journal_coeditor_code BT5502
_journal_issue 5
_journal_name_full 'Acta Crystallographica Section E'
_journal_page_first o1056
_journal_page_last o1057
_journal_paper_doi 10.1107/S1600536811011706
_journal_volume 67
_journal_year 2011
_chemical_formula_iupac 'C19 H30 O4'
_chemical_formula_moiety 'C19 H30 O4'
_chemical_formula_sum 'C19 H30 O4'
_chemical_formula_weight 322.43
_chemical_melting_point 574
_chemical_name_systematic
;
3\b,5\a,6\b-Trihydroxyandrostan-17-one
;
_space_group_IT_number 19
_symmetry_cell_setting orthorhombic
_symmetry_space_group_name_Hall 'P 2ac 2ab'
_symmetry_space_group_name_H-M 'P 21 21 21'
_atom_sites_solution_hydrogens geom
_atom_sites_solution_primary direct
_atom_sites_solution_secondary difmap
_audit_creation_method SHELXL-97
_cell_angle_alpha 90.00
_cell_angle_beta 90.00
_cell_angle_gamma 90.00
_cell_formula_units_Z 4
_cell_length_a 5.81320(10)
_cell_length_b 13.3880(3)
_cell_length_c 21.3298(5)
_cell_measurement_reflns_used 6253
_cell_measurement_temperature 293(2)
_cell_measurement_theta_max 30.255
_cell_measurement_theta_min 3.045
_cell_volume 1660.04(6)
_computing_cell_refinement 'SAINT (Bruker, 2006)'
_computing_data_collection 'APEX2 (Bruker, 2006)'
_computing_data_reduction 'SAINT (Bruker, 2006)'
_computing_molecular_graphics 'PLATON (Spek, 2009)'
_computing_publication_material 'SHELXL97 (Sheldrick, 2008)'
_computing_structure_refinement 'SHELXL97 (Sheldrick, 2008)'
_computing_structure_solution 'SHELXS97 (Sheldrick, 2008)'
_diffrn_ambient_temperature 293(2)
_diffrn_measured_fraction_theta_full 0.985
_diffrn_measured_fraction_theta_max 0.985
_diffrn_measurement_device_type 'Bruker APEXII CCD area-detector diffractometer'
_diffrn_measurement_method '\f and \w scans'
_diffrn_radiation_monochromator graphite
_diffrn_radiation_source 'fine-focus sealed tube'
_diffrn_radiation_type MoK\a
_diffrn_radiation_wavelength 0.71073
_diffrn_reflns_av_R_equivalents 0.0307
_diffrn_reflns_av_sigmaI/netI 0.0203
_diffrn_reflns_limit_h_max 6
_diffrn_reflns_limit_h_min -7
_diffrn_reflns_limit_k_max 17
_diffrn_reflns_limit_k_min -17
_diffrn_reflns_limit_l_max 25
_diffrn_reflns_limit_l_min -27
_diffrn_reflns_number 40718
_diffrn_reflns_theta_full 27.91
_diffrn_reflns_theta_max 27.91
_diffrn_reflns_theta_min 1.80
_exptl_absorpt_coefficient_mu 0.088
_exptl_absorpt_correction_T_max 1.00
_exptl_absorpt_correction_T_min 0.9365
_exptl_absorpt_correction_type multi-scan
_exptl_absorpt_process_details '(SADABS; Sheldrick, 2000)'
_exptl_crystal_colour colourless
_exptl_crystal_density_diffrn 1.290
_exptl_crystal_density_method 'not measured'
_exptl_crystal_description prism
_exptl_crystal_F_000 704
_exptl_crystal_size_max 0.23
_exptl_crystal_size_mid 0.13
_exptl_crystal_size_min 0.13
_refine_diff_density_max 0.197
_refine_diff_density_min -0.200
_refine_ls_extinction_method none
_refine_ls_goodness_of_fit_ref 1.040
_refine_ls_hydrogen_treatment constr
_refine_ls_matrix_type full
_refine_ls_number_parameters 213
_refine_ls_number_reflns 2276
_refine_ls_number_restraints 0
_refine_ls_restrained_S_all 1.040
_refine_ls_R_factor_all 0.0524
_refine_ls_R_factor_gt 0.0373
_refine_ls_shift/su_max 0.000
_refine_ls_shift/su_mean 0.000
_refine_ls_structure_factor_coef Fsqd
_refine_ls_weighting_details 'calc w=1/[\s^2^(Fo^2^)+(0.0563P)^2^+0.2093P] where P=(Fo^2^+2Fc^2^)/3'
_refine_ls_weighting_scheme calc
_refine_ls_wR_factor_gt 0.0905
_refine_ls_wR_factor_ref 0.0975
_reflns_number_gt 1874
_reflns_number_total 2276
_reflns_threshold_expression I>2\s(I)
_cod_data_source_file bt5502.cif
_cod_data_source_block I
_cod_database_code 2229923
_cod_database_fobs_code 2229923

loop_
_symmetry_equiv_pos_as_xyz
'x, y, z'
'-x+1/2, -y, z+1/2'
'-x, y+1/2, -z+1/2'
'x+1/2, -y+1/2, -z'

loop_
_atom_site_type_symbol
_atom_site_label
_atom_site_fract_x
_atom_site_fract_y
_atom_site_fract_z
_atom_site_U_iso_or_equiv
_atom_site_adp_type
_atom_site_calc_flag
_atom_site_refinement_flags
_atom_site_occupancy
_atom_site_disorder_assembly
_atom_site_disorder_group
O O3 0.4447(4) 0.39692(11) -0.03066(6) 0.0551(5) Uani d . 1 . .
H H3 0.4176 0.4562 -0.0371 0.083 Uiso calc R 1 . .
O O5 0.8749(2) 0.26939(10) 0.10844(6) 0.0344(3) Uani d . 1 . .
H H5 0.8788 0.2198 0.0860 0.052 Uiso calc R 1 . .
O O6 0.3172(3) 0.20863(13) 0.18197(7) 0.0490(4) Uani d . 1 . .
H H6A 0.2372 0.2182 0.1509 0.074 Uiso calc R 1 . .
O O17 1.1224(3) 0.38845(11) 0.44942(6) 0.0396(4) Uani d . 1 . .
C C1 0.7513(4) 0.47124(14) 0.11921(8) 0.0304(4) Uani d . 1 . .
H H1A 0.7555 0.5345 0.1414 0.036 Uiso calc R 1 . .
H H1B 0.9085 0.4527 0.1093 0.036 Uiso calc R 1 . .
C C2 0.6166(4) 0.48453(14) 0.05810(8) 0.0358(5) Uani d . 1 . .
H H2A 0.4642 0.5098 0.0676 0.043 Uiso calc R 1 . .
H H2B 0.6940 0.5334 0.0320 0.043 Uiso calc R 1 . .
C C3 0.5956(4) 0.38742(14) 0.02260(8) 0.0334(5) Uani d . 1 . .
H H3A 0.7485 0.3683 0.0075 0.040 Uiso calc R 1 . .
C C4 0.5032(4) 0.30359(13) 0.06337(8) 0.0298(4) Uani d . 1 . .
H H4A 0.5094 0.2414 0.0400 0.036 Uiso calc R 1 . .
H H4B 0.3433 0.3170 0.0733 0.036 Uiso calc R 1 . .
C C5 0.6392(3) 0.29152(13) 0.12470(8) 0.0245(4) Uani d . 1 . .
C C6 0.5535(4) 0.20277(14) 0.16369(9) 0.0326(5) Uani d . 1 . .
H H6 0.5743 0.1419 0.1388 0.039 Uiso calc R 1 . .
C C7 0.6922(4) 0.19194(13) 0.22384(8) 0.0333(5) Uani d . 1 . .
H H7A 0.8478 0.1718 0.2133 0.040 Uiso calc R 1 . .
H H7B 0.6247 0.1395 0.2492 0.040 Uiso calc R 1 . .
C C8 0.7015(3) 0.28834(13) 0.26229(8) 0.0248(4) Uani d . 1 . .
H H8 0.5454 0.3049 0.2762 0.030 Uiso calc R 1 . .
C C9 0.7942(3) 0.37543(13) 0.22212(7) 0.0226(4) Uani d . 1 . .
H H9 0.9469 0.3549 0.2076 0.027 Uiso calc R 1 . .
C C10 0.6459(3) 0.39125(12) 0.16226(7) 0.0219(4) Uani d . 1 . .
C C11 0.8298(4) 0.47172(13) 0.26035(8) 0.0332(5) Uani d . 1 . .
H H11A 0.9074 0.5205 0.2342 0.040 Uiso calc R 1 . .
H H11B 0.6805 0.4989 0.2714 0.040 Uiso calc R 1 . .
C C12 0.9702(4) 0.45672(14) 0.32058(8) 0.0329(5) Uani d . 1 . .
H H12A 1.1280 0.4402 0.3100 0.039 Uiso calc R 1 . .
H H12B 0.9712 0.5181 0.3448 0.039 Uiso calc R 1 . .
C C13 0.8657(3) 0.37305(14) 0.35939(8) 0.0267(4) Uani d . 1 . .
C C14 0.8548(3) 0.27739(13) 0.31973(8) 0.0267(4) Uani d . 1 . .
H H14 1.0109 0.2665 0.3038 0.032 Uiso calc R 1 . .
C C15 0.8117(4) 0.19464(15) 0.36767(9) 0.0418(5) Uani d . 1 . .
H H15A 0.8561 0.1299 0.3512 0.050 Uiso calc R 1 . .
H H15B 0.6513 0.1925 0.3801 0.050 Uiso calc R 1 . .
C C16 0.9667(5) 0.22585(15) 0.42264(10) 0.0460(6) Uani d . 1 . .
H H16A 0.8930 0.2110 0.4623 0.055 Uiso calc R 1 . .
H H16B 1.1126 0.1908 0.4209 0.055 Uiso calc R 1 . .
C C17 1.0028(4) 0.33729(15) 0.41549(8) 0.0307(4) Uani d . 1 . .
C C18 0.6314(4) 0.40438(18) 0.38719(9) 0.0436(5) Uani d . 1 . .
H H18A 0.6503 0.4641 0.4115 0.065 Uiso calc R 1 . .
H H18B 0.5739 0.3519 0.4135 0.065 Uiso calc R 1 . .
H H18C 0.5244 0.4166 0.3538 0.065 Uiso calc R 1 . .
C C19 0.4042(3) 0.42658(15) 0.18101(9) 0.0331(5) Uani d . 1 . .
H H19A 0.4118 0.4944 0.1955 0.050 Uiso calc R 1 . .
H H19B 0.3460 0.3847 0.2139 0.050 Uiso calc R 1 . .
H H19C 0.3038 0.4227 0.1454 0.050 Uiso calc R 1 . .

loop_
_atom_site_aniso_label
_atom_site_aniso_U_11
_atom_site_aniso_U_22
_atom_site_aniso_U_33
_atom_site_aniso_U_12
_atom_site_aniso_U_13
_atom_site_aniso_U_23
O3 0.0995(15) 0.0344(8) 0.0314(8) -0.0083(10) -0.0306(9) -0.0014(6)
O5 0.0335(7) 0.0368(8) 0.0328(7) 0.0077(6) 0.0005(6) -0.0113(6)
O6 0.0397(8) 0.0592(10) 0.0482(8) -0.0219(9) -0.0106(7) 0.0154(8)
O17 0.0437(8) 0.0463(8) 0.0289(7) 0.0028(8) -0.0082(7) -0.0058(6)
C1 0.0425(11) 0.0251(9) 0.0235(9) -0.0085(9) -0.0074(8) 0.0012(7)
C2 0.0548(13) 0.0278(9) 0.0247(9) -0.0095(10) -0.0092(10) 0.0023(8)
C3 0.0461(12) 0.0328(10) 0.0213(9) -0.0015(10) -0.0054(9) -0.0025(8)
C4 0.0398(10) 0.0236(9) 0.0260(9) -0.0050(9) -0.0069(8) -0.0041(7)
C5 0.0256(9) 0.0230(9) 0.0250(8) -0.0013(8) -0.0021(7) -0.0039(7)
C6 0.0417(11) 0.0227(9) 0.0335(10) -0.0083(9) -0.0086(9) -0.0010(8)
C7 0.0468(12) 0.0202(9) 0.0330(10) -0.0055(9) -0.0082(9) 0.0033(7)
C8 0.0257(9) 0.0237(8) 0.0251(8) -0.0010(8) -0.0020(7) 0.0016(7)
C9 0.0249(9) 0.0215(8) 0.0213(8) -0.0010(7) -0.0017(7) -0.0010(7)
C10 0.0249(9) 0.0193(8) 0.0216(8) -0.0004(7) -0.0009(7) -0.0018(7)
C11 0.0504(13) 0.0231(9) 0.0262(9) -0.0037(9) -0.0092(9) -0.0002(7)
C12 0.0458(12) 0.0289(9) 0.0240(9) -0.0060(9) -0.0066(9) -0.0018(7)
C13 0.0293(9) 0.0294(9) 0.0215(8) 0.0035(8) -0.0006(8) -0.0011(7)
C14 0.0287(10) 0.0256(9) 0.0258(8) 0.0003(8) -0.0008(8) 0.0008(7)
C15 0.0570(14) 0.0325(11) 0.0359(10) -0.0053(11) -0.0098(10) 0.0095(9)
C16 0.0661(16) 0.0387(11) 0.0332(10) 0.0014(12) -0.0136(11) 0.0086(9)
C17 0.0310(10) 0.0391(11) 0.0220(9) 0.0048(9) 0.0027(8) -0.0005(8)
C18 0.0364(11) 0.0598(14) 0.0346(10) 0.0160(11) 0.0025(10) -0.0060(10)
C19 0.0303(11) 0.0382(11) 0.0306(9) 0.0076(9) -0.0034(9) -0.0043(8)

loop_
_atom_type_symbol
_atom_type_description
_atom_type_scat_dispersion_real
_atom_type_scat_dispersion_imag
_atom_type_scat_source
C C 0.0033 0.0016 'International Tables Vol C Tables 4.2.6.8 and 6.1.1.4'
H H 0.0000 0.0000 'International Tables Vol C Tables 4.2.6.8 and 6.1.1.4'
O O 0.0106 0.0060 'International Tables Vol C Tables 4.2.6.8 and 6.1.1.4'

loop_
_geom_angle_atom_site_label_1
_geom_angle_atom_site_label_2
_geom_angle_atom_site_label_3
_geom_angle_site_symmetry_1
_geom_angle_site_symmetry_3
_geom_angle
_geom_angle_publ_flag
C3 O3 H3 . . 109.5 ?
C5 O5 H5 . . 109.5 ?
C6 O6 H6A . . 109.5 ?
C2 C1 C10 . . 112.67(15) ?
C2 C1 H1A . . 109.1 ?
C10 C1 H1A . . 109.1 ?
C2 C1 H1B . . 109.1 ?
C10 C1 H1B . . 109.1 ?
H1A C1 H1B . . 107.8 ?
C3 C2 C1 . . 111.62(15) ?
C3 C2 H2A . . 109.3 ?
C1 C2 H2A . . 109.3 ?
C3 C2 H2B . . 109.3 ?
C1 C2 H2B . . 109.3 ?
H2A C2 H2B . . 108.0 ?
O3 C3 C2 . . 111.65(16) ?
O3 C3 C4 . . 107.56(16) ?
C2 C3 C4 . . 112.23(14) ?
O3 C3 H3A . . 108.4 ?
C2 C3 H3A . . 108.4 ?
C4 C3 H3A . . 108.4 ?
C3 C4 C5 . . 112.54(15) ?
C3 C4 H4A . . 109.1 ?
C5 C4 H4A . . 109.1 ?
C3 C4 H4B . . 109.1 ?
C5 C4 H4B . . 109.1 ?
H4A C4 H4B . . 107.8 ?
O5 C5 C6 . . 106.23(15) ?
O5 C5 C4 . . 107.77(14) ?
C6 C5 C4 . . 112.08(14) ?
O5 C5 C10 . . 106.01(13) ?
C6 C5 C10 . . 113.17(13) ?
C4 C5 C10 . . 111.12(14) ?
O6 C6 C7 . . 106.51(16) ?
O6 C6 C5 . . 114.67(17) ?
C7 C6 C5 . . 111.02(15) ?
O6 C6 H6 . . 108.1 ?
C7 C6 H6 . . 108.1 ?
C5 C6 H6 . . 108.1 ?
C6 C7 C8 . . 112.96(15) ?
C6 C7 H7A . . 109.0 ?
C8 C7 H7A . . 109.0 ?
C6 C7 H7B . . 109.0 ?
C8 C7 H7B . . 109.0 ?
H7A C7 H7B . . 107.8 ?
C14 C8 C7 . . 111.77(14) ?
C14 C8 C9 . . 108.37(14) ?
C7 C8 C9 . . 110.60(14) ?
C14 C8 H8 . . 108.7 ?
C7 C8 H8 . . 108.7 ?
C9 C8 H8 . . 108.7 ?
C11 C9 C8 . . 112.67(13) ?
C11 C9 C10 . . 113.30(14) ?
C8 C9 C10 . . 111.41(14) ?
C11 C9 H9 . . 106.3 ?
C8 C9 H9 . . 106.3 ?
C10 C9 H9 . . 106.3 ?
C19 C10 C1 . . 107.80(16) ?
C19 C10 C9 . . 109.59(14) ?
C1 C10 C9 . . 111.35(14) ?
C19 C10 C5 . . 112.05(14) ?
C1 C10 C5 . . 107.44(13) ?
C9 C10 C5 . . 108.61(13) ?
C12 C11 C9 . . 113.91(15) ?
C12 C11 H11A . . 108.8 ?
C9 C11 H11A . . 108.8 ?
C12 C11 H11B . . 108.8 ?
C9 C11 H11B . . 108.8 ?
H11A C11 H11B . . 107.7 ?
C13 C12 C11 . . 109.85(16) ?
C13 C12 H12A . . 109.7 ?
C11 C12 H12A . . 109.7 ?
C13 C12 H12B . . 109.7 ?
C11 C12 H12B . . 109.7 ?
H12A C12 H12B . . 108.2 ?
C17 C13 C12 . . 116.91(17) ?
C17 C13 C14 . . 101.13(14) ?
C12 C13 C14 . . 109.33(14) ?
C17 C13 C18 . . 104.28(15) ?
C12 C13 C18 . . 111.22(17) ?
C14 C13 C18 . . 113.69(16) ?
C8 C14 C15 . . 120.83(16) ?
C8 C14 C13 . . 112.78(14) ?
C15 C14 C13 . . 104.05(14) ?
C8 C14 H14 . . 106.1 ?
C15 C14 H14 . . 106.1 ?
C13 C14 H14 . . 106.1 ?
C14 C15 C16 . . 102.55(16) ?
C14 C15 H15A . . 111.3 ?
C16 C15 H15A . . 111.3 ?
C14 C15 H15B . . 111.3 ?
C16 C15 H15B . . 111.3 ?
H15A C15 H15B . . 109.2 ?
C17 C16 C15 . . 105.81(17) ?
C17 C16 H16A . . 110.6 ?
C15 C16 H16A . . 110.6 ?
C17 C16 H16B . . 110.6 ?
C15 C16 H16B . . 110.6 ?
H16A C16 H16B . . 108.7 ?
O17 C17 C16 . . 125.09(19) ?
O17 C17 C13 . . 126.38(17) ?
C16 C17 C13 . . 108.53(17) ?
C13 C18 H18A . . 109.5 ?
C13 C18 H18B . . 109.5 ?
H18A C18 H18B . . 109.5 ?
C13 C18 H18C . . 109.5 ?
H18A C18 H18C . . 109.5 ?
H18B C18 H18C . . 109.5 ?
C10 C19 H19A . . 109.5 ?
C10 C19 H19B . . 109.5 ?
H19A C19 H19B . . 109.5 ?
C10 C19 H19C . . 109.5 ?
H19A C19 H19C . . 109.5 ?
H19B C19 H19C . . 109.5 ?

loop_
_geom_bond_atom_site_label_1
_geom_bond_atom_site_label_2
_geom_bond_site_symmetry_2
_geom_bond_distance
_geom_bond_publ_flag
O3 C3 . 1.441(2) ?
O3 H3 . 0.8200 ?
O5 C5 . 1.444(2) ?
O5 H5 . 0.8200 ?
O6 C6 . 1.430(3) ?
O6 H6A . 0.8200 ?
O17 C17 . 1.215(2) ?
C1 C2 . 1.531(2) ?
C1 C10 . 1.538(2) ?
C1 H1A . 0.9700 ?
C1 H1B . 0.9700 ?
C2 C3 . 1.510(3) ?
C2 H2A . 0.9700 ?
C2 H2B . 0.9700 ?
C3 C4 . 1.518(3) ?
C3 H3A . 0.9800 ?
C4 C5 . 1.537(2) ?
C4 H4A . 0.9700 ?
C4 H4B . 0.9700 ?
C5 C6 . 1.533(3) ?
C5 C10 . 1.558(2) ?
C6 C7 . 1.522(3) ?
C6 H6 . 0.9800 ?
C7 C8 . 1.530(2) ?
C7 H7A . 0.9700 ?
C7 H7B . 0.9700 ?
C8 C14 . 1.522(2) ?
C8 C9 . 1.544(2) ?
C8 H8 . 0.9800 ?
C9 C11 . 1.539(2) ?
C9 C10 . 1.555(2) ?
C9 H9 . 0.9800 ?
C10 C19 . 1.535(3) ?
C11 C12 . 1.535(2) ?
C11 H11A . 0.9700 ?
C11 H11B . 0.9700 ?
C12 C13 . 1.520(3) ?
C12 H12A . 0.9700 ?
C12 H12B . 0.9700 ?
C13 C17 . 1.515(3) ?
C13 C14 . 1.536(2) ?
C13 C18 . 1.543(3) ?
C14 C15 . 1.528(2) ?
C14 H14 . 0.9800 ?
C15 C16 . 1.537(3) ?
C15 H15A . 0.9700 ?
C15 H15B . 0.9700 ?
C16 C17 . 1.514(3) ?
C16 H16A . 0.9700 ?
C16 H16B . 0.9700 ?
C18 H18A . 0.9600 ?
C18 H18B . 0.9600 ?
C18 H18C . 0.9600 ?
C19 H19A . 0.9600 ?
C19 H19B . 0.9600 ?
C19 H19C . 0.9600 ?

loop_
_geom_hbond_atom_site_label_D
_geom_hbond_atom_site_label_H
_geom_hbond_atom_site_label_A
_geom_hbond_site_symmetry_A
_geom_hbond_distance_DH
_geom_hbond_distance_HA
_geom_hbond_distance_DA
_geom_hbond_angle_DHA
O3 H3 O17 2_664 0.82 2.11 2.931(2) 174.9
O5 H5 O3 4 0.82 1.99 2.8063(19) 170.5
O6 H6A O5 1_455 0.82 2.39 3.120(2) 148.2

loop_
_geom_torsion_atom_site_label_1
_geom_torsion_atom_site_label_2
_geom_torsion_atom_site_label_3
_geom_torsion_atom_site_label_4
_geom_torsion_site_symmetry_1
_geom_torsion_site_symmetry_2
_geom_torsion_site_symmetry_3
_geom_torsion_site_symmetry_4
_geom_torsion
_geom_torsion_publ_flag
C10 C1 C2 C3 . . . . -56.4(2) ?
C1 C2 C3 O3 . . . . 172.65(17) ?
C1 C2 C3 C4 . . . . 51.8(2) ?
O3 C3 C4 C5 . . . . -175.47(15) ?
C2 C3 C4 C5 . . . . -52.3(2) ?
C3 C4 C5 O5 . . . . -60.09(19) ?
C3 C4 C5 C6 . . . . -176.63(16) ?
C3 C4 C5 C10 . . . . 55.7(2) ?
O5 C5 C6 O6 . . . . -177.18(15) ?
C4 C5 C6 O6 . . . . -59.7(2) ?
C10 C5 C6 O6 . . . . 66.9(2) ?
O5 C5 C6 C7 . . . . 62.06(18) ?
C4 C5 C6 C7 . . . . 179.52(15) ?
C10 C5 C6 C7 . . . . -53.9(2) ?
O6 C6 C7 C8 . . . . -72.2(2) ?
C5 C6 C7 C8 . . . . 53.2(2) ?
C6 C7 C8 C14 . . . . -176.03(16) ?
C6 C7 C8 C9 . . . . -55.2(2) ?
C14 C8 C9 C11 . . . . -51.4(2) ?
C7 C8 C9 C11 . . . . -174.26(16) ?
C14 C8 C9 C10 . . . . 179.96(14) ?
C7 C8 C9 C10 . . . . 57.1(2) ?
C2 C1 C10 C19 . . . . -62.94(19) ?
C2 C1 C10 C9 . . . . 176.82(15) ?
C2 C1 C10 C5 . . . . 58.0(2) ?
C11 C9 C10 C19 . . . . -62.1(2) ?
C8 C9 C10 C19 . . . . 66.23(18) ?
C11 C9 C10 C1 . . . . 57.1(2) ?
C8 C9 C10 C1 . . . . -174.59(14) ?
C11 C9 C10 C5 . . . . 175.23(15) ?
C8 C9 C10 C5 . . . . -56.48(18) ?
O5 C5 C10 C19 . . . . 178.02(15) ?
C6 C5 C10 C19 . . . . -65.9(2) ?
C4 C5 C10 C19 . . . . 61.19(19) ?
O5 C5 C10 C1 . . . . 59.79(17) ?
C6 C5 C10 C1 . . . . 175.84(15) ?
C4 C5 C10 C1 . . . . -57.03(19) ?
O5 C5 C10 C9 . . . . -60.77(17) ?
C6 C5 C10 C9 . . . . 55.28(19) ?
C4 C5 C10 C9 . . . . -177.60(14) ?
C8 C9 C11 C12 . . . . 50.7(2) ?
C10 C9 C11 C12 . . . . 178.37(16) ?
C9 C11 C12 C13 . . . . -52.8(2) ?
C11 C12 C13 C17 . . . . 170.85(16) ?
C11 C12 C13 C14 . . . . 56.8(2) ?
C11 C12 C13 C18 . . . . -69.57(19) ?
C7 C8 C14 C15 . . . . -55.8(2) ?
C9 C8 C14 C15 . . . . -177.90(16) ?
C7 C8 C14 C13 . . . . -179.62(16) ?
C9 C8 C14 C13 . . . . 58.24(19) ?
C17 C13 C14 C8 . . . . 173.72(15) ?
C12 C13 C14 C8 . . . . -62.4(2) ?
C18 C13 C14 C8 . . . . 62.6(2) ?
C17 C13 C14 C15 . . . . 41.03(18) ?
C12 C13 C14 C15 . . . . 164.95(17) ?
C18 C13 C14 C15 . . . . -70.1(2) ?
C8 C14 C15 C16 . . . . -168.04(17) ?
C13 C14 C15 C16 . . . . -40.2(2) ?
C14 C15 C16 C17 . . . . 23.2(2) ?
C15 C16 C17 O17 . . . . -177.7(2) ?
C15 C16 C17 C13 . . . . 2.2(2) ?
C12 C13 C17 O17 . . . . 34.9(3) ?
C14 C13 C17 O17 . . . . 153.5(2) ?
C18 C13 C17 O17 . . . . -88.3(2) ?
C12 C13 C17 C16 . . . . -145.00(19) ?
C14 C13 C17 C16 . . . . -26.4(2) ?
C18 C13 C17 C16 . . . . 91.8(2) ?
C19 C10 C13 C18 . . . . 1.68(16) ?

loop_
_cod_related_entry_id
_cod_related_entry_database
_cod_related_entry_code
1 ChemSpider 26354899
